data_4516035
loop_
_publ_author_name
'Joshi, Mayank'
'Roy Choudhury, Angshuman'

_publ_section_title
;
 Salts of Amoxapine with Improved Solubility for Enhanced Pharmaceutical
 Applicability.
;
_journal_issue 2
_journal_name_full 'ACS omega'
_journal_page_first 2406
_journal_page_last 2416
_journal_paper_doi 10.1021/acsomega.7b02023
_journal_volume 3
_journal_year 2018
_chemical_formula_moiety '2(C17 H17 Cl N3 O)+, (C3 H2 O4)2-, 2(H2 O)'
_chemical_formula_sum 'C37 H40 Cl2 N6 O8'
_chemical_formula_weight 767.65
_space_group_crystal_system monoclinic
_space_group_IT_number 14
_space_group_name_Hall '-P 2ybc'
_space_group_name_H-M_alt 'P 1 21/c 1'
_atom_sites_solution_hydrogens mixed
_audit_creation_date 2017-12-19
_audit_creation_method
;
Olex2 1.2
(compiled 2017.08.10 svn.r3458 for OlexSys, GUI svn.r5381)
;
_cell_angle_alpha 90
_cell_angle_beta 102.041(4)
_cell_angle_gamma 90
_cell_formula_units_Z 4
_cell_length_a 21.3440(9)
_cell_length_b 9.9544(4)
_cell_length_c 17.4685(8)
_cell_measurement_reflns_used 5636
_cell_measurement_temperature 100.00(10)
_cell_measurement_theta_max 24.9600
_cell_measurement_theta_min 2.7940
_cell_volume 3629.8(3)
_computing_cell_refinement 'CrysAlisPro 1.171.39.35c (Rigaku OD, 2017)'
_computing_data_collection 'CrysAlisPro 1.171.39.35c (Rigaku OD, 2017)'
_computing_data_reduction 'CrysAlisPro 1.171.39.35c (Rigaku OD, 2017)'
_computing_molecular_graphics 'Olex2 (Dolomanov et al., 2009)'
_computing_publication_material 'Olex2 (Dolomanov et al., 2009)'
_computing_structure_refinement 'XL (Sheldrick, 2008)'
_computing_structure_solution 'XT (Sheldrick, 2015)'
_diffrn_ambient_environment N~2~
_diffrn_ambient_temperature 100.00(10)
_diffrn_detector 'CCD plate'
_diffrn_measured_fraction_theta_full 0.997
_diffrn_measured_fraction_theta_max 0.997
_diffrn_measurement_details
;
List of Runs (angles in degrees, time in seconds):

  # Type    Start    End  Width  t~exp~   \w     \q     \k     \f   Frames
--------------------------------------------------------------------------
  1  \w    -69.00 118.20   0.30   25.00    --   29.89  54.00-180.00  624
  2  \w    -69.00 118.20   0.30   25.00    --   29.89  54.00 -60.00  624
;
_diffrn_measurement_device 'two-circle diffractometer'
_diffrn_measurement_device_type 'XtaLAB Mini (ROW)'
_diffrn_measurement_method '\w scans'
_diffrn_orient_matrix_type 'CrysAlisPro convention (1999,Acta A55,543-557)'
_diffrn_orient_matrix_UB_11 0.0143742000
_diffrn_orient_matrix_UB_12 0.0619529000
_diffrn_orient_matrix_UB_13 0.0140563000
_diffrn_orient_matrix_UB_21 0.0171460000
_diffrn_orient_matrix_UB_22 -0.0328003000
_diffrn_orient_matrix_UB_23 0.0340105000
_diffrn_orient_matrix_UB_31 0.0255940000
_diffrn_orient_matrix_UB_32 -0.0127448000
_diffrn_orient_matrix_UB_33 -0.0191850000
_diffrn_radiation_monochromator graphite
_diffrn_radiation_probe x-ray
_diffrn_radiation_type MoK\a
_diffrn_radiation_wavelength 0.71073
_diffrn_reflns_av_R_equivalents 0.0384
_diffrn_reflns_av_unetI/netI 0.0358
_diffrn_reflns_Laue_measured_fraction_full 0.997
_diffrn_reflns_Laue_measured_fraction_max 0.997
_diffrn_reflns_limit_h_max 25
_diffrn_reflns_limit_h_min -24
_diffrn_reflns_limit_k_max 11
_diffrn_reflns_limit_k_min -11
_diffrn_reflns_limit_l_max 20
_diffrn_reflns_limit_l_min -18
_diffrn_reflns_number 20959
_diffrn_reflns_point_group_measured_fraction_full 0.997
_diffrn_reflns_point_group_measured_fraction_max 0.997
_diffrn_reflns_theta_full 25.000
_diffrn_reflns_theta_max 25.054
_diffrn_reflns_theta_min 2.654
_diffrn_source 'fine-focus sealed X-ray tube'
_diffrn_source_type 'Rigaku (Mo) X-ray Source'
_exptl_absorpt_coefficient_mu 0.241
_exptl_absorpt_correction_T_max 1.00000
_exptl_absorpt_correction_T_min 0.86363
_exptl_absorpt_correction_type multi-scan
_exptl_absorpt_process_details
;
CrysAlisPro 1.171.39.35c (Rigaku Oxford Diffraction, 2017)
Empirical absorption correction using spherical harmonics,
 implemented in SCALE3 ABSPACK scaling algorithm.
;
_exptl_crystal_colour 'clear light colourless'
_exptl_crystal_colour_lustre clear
_exptl_crystal_colour_modifier light
_exptl_crystal_colour_primary colourless
_exptl_crystal_density_diffrn 1.405
_exptl_crystal_description block
_exptl_crystal_F_000 1608
_exptl_crystal_size_max 0.4
_exptl_crystal_size_mid 0.3
_exptl_crystal_size_min 0.3
_refine_diff_density_max 1.139
_refine_diff_density_min -0.350
_refine_diff_density_rms 0.064
_refine_ls_extinction_method none
_refine_ls_goodness_of_fit_ref 1.077
_refine_ls_hydrogen_treatment constr
_refine_ls_matrix_type full
_refine_ls_number_parameters 497
_refine_ls_number_reflns 6407
_refine_ls_number_restraints 0
_refine_ls_restrained_S_all 1.077
_refine_ls_R_factor_all 0.0712
_refine_ls_R_factor_gt 0.0571
_refine_ls_shift/su_max 0.001
_refine_ls_shift/su_mean 0.000
_refine_ls_structure_factor_coef Fsqd
_refine_ls_weighting_details 'w=1/[\s^2^(Fo^2^)+(0.0578P)^2^+5.1883P] where P=(Fo^2^+2Fc^2^)/3'
_refine_ls_weighting_scheme calc
_refine_ls_wR_factor_gt 0.1380
_refine_ls_wR_factor_ref 0.1475
_reflns_Friedel_coverage 0.000
_reflns_number_gt 5196
_reflns_number_total 6407
_reflns_threshold_expression 'I > 2\s(I)'
_cod_data_source_file ao7b02023_si_002.cif
_cod_data_source_block amx-f41-100k
_cod_database_code 4516035
_shelx_shelxl_version_number 2014/7
_chemical_oxdiff_formula 'C37 H40 N6 Cl2 O8'
_shelx_space_group_comment
;
The symmetry employed for this shelxl refinement is uniquely defined
by the following loop, which should always be used as a source of
symmetry information in preference to the above space-group names.
They are only intended as comments.
;
_shelx_estimated_absorpt_t_max 0.931
_shelx_estimated_absorpt_t_min 0.910
_reflns_odcompleteness_completeness 96.57
_reflns_odcompleteness_iscentric 1
_reflns_odcompleteness_theta 25.30
_olex2_refinement_description
;
1. Fixed Uiso
 At 1.2 times of:
  All C(H) groups, All C(H,H) groups, All N(H,H) groups
 At 1.5 times of:
  All O(H,H) groups
2. Others
 Sof(O8A)=Sof(H8AA)=Sof(H8AB)=1-FVAR(1)
 Sof(O8B)=Sof(H8BA)=Sof(H8BB)=FVAR(1)
3.a Free rotating group:
 O7(H7A,H7B), O8A(H8AA,H8AB), O8B(H8BA,H8BB)
3.b Secondary CH2 refined with riding coordinates:
 N3(H3A,H3B), N6(H6A,H6B), C36(H36A,H36B), C17(H17A,H17B), C16(H16A,H16B),
 C15(H15A,H15B), C14(H14A,H14B), C31(H31A,H31B), C32(H32A,H32B), C34(H34A,H34B),
  C33(H33A,H33B)
3.c Aromatic/amide H refined with riding coordinates:
 C4(H4), C7(H7), C21(H21), C26(H26), C9(H9), C29(H29), C12(H12), C6(H6),
 C24(H24), C23(H23), C27(H27), C28(H28), C10(H10), C11(H11)
;
_olex2_submission_special_instructions 'No special instructions were received'
_oxdiff_exptl_absorpt_empirical_details
;
Empirical correction (ABSPACK) includes:
- Absorption correction using spherical harmonics
- Frame scaling
;
_oxdiff_exptl_absorpt_empirical_full_max 1.078
_oxdiff_exptl_absorpt_empirical_full_min 0.947

loop_
_space_group_symop_operation_xyz
'x, y, z'
'-x, y+1/2, -z+1/2'
'-x, -y, -z'
'x, -y-1/2, z-1/2'

loop_
_atom_site_label
_atom_site_type_symbol
_atom_site_fract_x
_atom_site_fract_y
_atom_site_fract_z
_atom_site_U_iso_or_equiv
_atom_site_adp_type
_atom_site_occupancy
_atom_site_site_symmetry_order
_atom_site_calc_flag
_atom_site_refinement_flags_posn
_atom_site_refinement_flags_occupancy
_atom_site_disorder_assembly
_atom_site_disorder_group
Cl1 Cl 0.93982(4) 0.87110(8) 0.60531(5) 0.0360(2) Uani 1 1 d . . . .
Cl2 Cl 0.91859(4) 0.25300(8) 0.63836(5) 0.0414(2) Uani 1 1 d . . . .
O1 O 0.86755(9) 0.4445(2) 0.36981(12) 0.0284(5) Uani 1 1 d . . . .
O2 O 0.80686(10) 0.7181(2) 0.76858(12) 0.0316(5) Uani 1 1 d . . . .
O5 O 0.41974(9) 0.4655(2) 0.11058(12) 0.0326(5) Uani 1 1 d . . . .
O6 O 0.46087(11) 0.2847(2) 0.06489(14) 0.0387(5) Uani 1 1 d . . . .
O3 O 0.54365(11) 0.6330(2) 0.20235(13) 0.0405(6) Uani 1 1 d . . . .
O7 O 0.61864(11) 0.2089(2) 0.47018(15) 0.0416(6) Uani 1 1 d . . . .
H7A H 0.5835 0.2508 0.4667 0.062 Uiso 1 1 d G . . .
H7B H 0.6081 0.1348 0.4468 0.062 Uiso 1 1 d G . . .
N2 N 0.72748(11) 0.6096(2) 0.47204(14) 0.0246(5) Uani 1 1 d . . . .
N4 N 0.68857(12) 0.6355(2) 0.66766(14) 0.0267(5) Uani 1 1 d . . . .
N3 N 0.61448(11) 0.6528(2) 0.35247(14) 0.0249(5) Uani 1 1 d . . . .
H3A H 0.5906 0.6370 0.3037 0.030 Uiso 1 1 calc R . . .
H3B H 0.5927 0.7120 0.3768 0.030 Uiso 1 1 calc R . . .
N1 N 0.76151(11) 0.3978(2) 0.44755(14) 0.0268(5) Uani 1 1 d . . . .
O4 O 0.57944(13) 0.4245(3) 0.22815(14) 0.0511(7) Uani 1 1 d . . . .
N5 N 0.68721(12) 0.4049(2) 0.67949(15) 0.0301(6) Uani 1 1 d . . . .
N6 N 0.59642(12) 0.3381(3) 0.77360(16) 0.0366(6) Uani 1 1 d . . . .
H6A H 0.5838 0.2542 0.7561 0.044 Uiso 1 1 calc R . . .
H6B H 0.5751 0.3598 0.8118 0.044 Uiso 1 1 calc R . . .
O8A O 0.49296(14) 0.3308(3) 0.42530(18) 0.0300(10) Uani 0.737(7) 1 d . P A 2
H8AA H 0.4663 0.3213 0.3822 0.045 Uiso 0.737(7) 1 d G P A 2
H8AB H 0.4753 0.2927 0.4589 0.045 Uiso 0.737(7) 1 d G P A 2
C2 C 0.84034(13) 0.5846(3) 0.47133(17) 0.0254(6) Uani 1 1 d . . . .
C18 C 0.72042(14) 0.5255(3) 0.68309(17) 0.0274(6) Uani 1 1 d . . . .
C20 C 0.83268(14) 0.6089(3) 0.73574(17) 0.0286(7) Uani 1 1 d . . . .
C8 C 0.80626(14) 0.3001(3) 0.43915(17) 0.0272(6) Uani 1 1 d . . . .
C1 C 0.77522(13) 0.5223(3) 0.45977(16) 0.0251(6) Uani 1 1 d . . . .
C4 C 0.85875(14) 0.6853(3) 0.52747(17) 0.0276(6) Uani 1 1 d . . . .
H4 H 0.8304 0.7126 0.5599 0.033 Uiso 1 1 calc R . . .
C30 C 0.77483(14) 0.8034(3) 0.70875(17) 0.0278(6) Uani 1 1 d . . . .
C36 C 0.52874(13) 0.4772(3) 0.09678(17) 0.0259(6) Uani 1 1 d . . . .
H36A H 0.5599 0.4189 0.0778 0.031 Uiso 1 1 calc R . . .
H36B H 0.5225 0.5597 0.0645 0.031 Uiso 1 1 calc R . . .
C13 C 0.85679(14) 0.3185(3) 0.40059(17) 0.0277(6) Uani 1 1 d . . . .
C7 C 0.94316(14) 0.6043(3) 0.43489(18) 0.0303(7) Uani 1 1 d . . . .
H7 H 0.9719 0.5759 0.4033 0.036 Uiso 1 1 calc R . . .
C19 C 0.79167(14) 0.5124(3) 0.69536(17) 0.0280(6) Uani 1 1 d . . . .
C17 C 0.62344(13) 0.5244(3) 0.39750(17) 0.0261(6) Uani 1 1 d . . . .
H17A H 0.6435 0.4566 0.3688 0.031 Uiso 1 1 calc R . . .
H17B H 0.5813 0.4893 0.4036 0.031 Uiso 1 1 calc R . . .
C25 C 0.71698(14) 0.7605(3) 0.66075(17) 0.0258(6) Uani 1 1 d . . . .
C16 C 0.66550(13) 0.5488(3) 0.47687(17) 0.0250(6) Uani 1 1 d . . . .
H16A H 0.6428 0.6090 0.5072 0.030 Uiso 1 1 calc R . . .
H16B H 0.6733 0.4624 0.5053 0.030 Uiso 1 1 calc R . . .
C35 C 0.55410(14) 0.5134(3) 0.18209(18) 0.0301(7) Uani 1 1 d . . . .
C21 C 0.81925(14) 0.4030(3) 0.66350(18) 0.0294(7) Uani 1 1 d . . . .
H21 H 0.7927 0.3365 0.6340 0.035 Uiso 1 1 calc R . . .
C37 C 0.46481(13) 0.4034(3) 0.08972(17) 0.0264(6) Uani 1 1 d . . . .
C26 C 0.68351(14) 0.8540(3) 0.60782(17) 0.0279(6) Uani 1 1 d . . . .
H26 H 0.6431 0.8300 0.5764 0.034 Uiso 1 1 calc R . . .
C15 C 0.67679(13) 0.7127(3) 0.34579(17) 0.0264(6) Uani 1 1 d . . . .
H15A H 0.6693 0.7992 0.3174 0.032 Uiso 1 1 calc R . . .
H15B H 0.6992 0.6517 0.3156 0.032 Uiso 1 1 calc R . . .
C3 C 0.88387(13) 0.5429(3) 0.42686(16) 0.0253(6) Uani 1 1 d . . . .
C5 C 0.91827(14) 0.7449(3) 0.53557(18) 0.0282(6) Uani 1 1 d . . . .
C9 C 0.79601(15) 0.1689(3) 0.46403(19) 0.0327(7) Uani 1 1 d . . . .
H9 H 0.7616 0.1528 0.4896 0.039 Uiso 1 1 calc R . . .
C29 C 0.79970(15) 0.9294(3) 0.70182(18) 0.0302(7) Uani 1 1 d . . . .
H29 H 0.8393 0.9552 0.7343 0.036 Uiso 1 1 calc R . . .
C12 C 0.89429(14) 0.2127(3) 0.38573(18) 0.0334(7) Uani 1 1 d . . . .
H12 H 0.9271 0.2273 0.3573 0.040 Uiso 1 1 calc R . . .
C6 C 0.96073(14) 0.7072(3) 0.48893(18) 0.0307(7) Uani 1 1 d . . . .
H6 H 1.0009 0.7510 0.4939 0.037 Uiso 1 1 calc R . . .
C14 C 0.71831(13) 0.7357(3) 0.42662(17) 0.0257(6) Uani 1 1 d . . . .
H14A H 0.7605 0.7713 0.4213 0.031 Uiso 1 1 calc R . . .
H14B H 0.6978 0.8034 0.4549 0.031 Uiso 1 1 calc R . . .
C24 C 0.89889(15) 0.5998(3) 0.74638(18) 0.0327(7) Uani 1 1 d . . . .
H24 H 0.9256 0.6681 0.7738 0.039 Uiso 1 1 calc R . . .
C23 C 0.92541(15) 0.4896(3) 0.71649(19) 0.0351(7) Uani 1 1 d . . . .
H23 H 0.9706 0.4806 0.7241 0.042 Uiso 1 1 calc R . . .
C27 C 0.70822(15) 0.9808(3) 0.60036(19) 0.0326(7) Uani 1 1 d . . . .
H27 H 0.6853 1.0424 0.5633 0.039 Uiso 1 1 calc R . . .
C28 C 0.76663(15) 1.0180(3) 0.64726(19) 0.0342(7) Uani 1 1 d . . . .
H28 H 0.7838 1.1046 0.6417 0.041 Uiso 1 1 calc R . . .
C22 C 0.88541(15) 0.3928(3) 0.67535(19) 0.0318(7) Uani 1 1 d . . . .
C31 C 0.66715(14) 0.3370(3) 0.80761(18) 0.0312(7) Uani 1 1 d . . . .
H31A H 0.6770 0.2672 0.8488 0.037 Uiso 1 1 calc R . . .
H31B H 0.6804 0.4251 0.8319 0.037 Uiso 1 1 calc R . . .
C32 C 0.70411(16) 0.3081(3) 0.74362(19) 0.0334(7) Uani 1 1 d . . . .
H32A H 0.7507 0.3131 0.7658 0.040 Uiso 1 1 calc R . . .
H32B H 0.6942 0.2160 0.7232 0.040 Uiso 1 1 calc R . . .
C10 C 0.83446(16) 0.0637(3) 0.45225(19) 0.0367(7) Uani 1 1 d . . . .
H10 H 0.8273 -0.0233 0.4712 0.044 Uiso 1 1 calc R . . .
C34 C 0.61773(15) 0.4057(3) 0.64667(19) 0.0329(7) Uani 1 1 d . . . .
H34A H 0.6049 0.3172 0.6226 0.039 Uiso 1 1 calc R . . .
H34B H 0.6081 0.4745 0.6049 0.039 Uiso 1 1 calc R . . .
C11 C 0.88399(15) 0.0841(3) 0.4126(2) 0.0384(8) Uani 1 1 d . . . .
H11 H 0.9104 0.0113 0.4039 0.046 Uiso 1 1 calc R . . .
C33 C 0.57889(15) 0.4351(3) 0.70796(18) 0.0337(7) Uani 1 1 d . . . .
H33A H 0.5875 0.5279 0.7278 0.040 Uiso 1 1 calc R . . .
H33B H 0.5326 0.4275 0.6845 0.040 Uiso 1 1 calc R . . .
O8B O 0.5199(6) 0.3698(11) 0.4930(8) 0.062(4) Uani 0.263(7) 1 d . P A 1
H8BA H 0.4987 0.4409 0.4964 0.093 Uiso 0.263(7) 1 d G P A 1
H8BB H 0.5116 0.3117 0.5251 0.093 Uiso 0.263(7) 1 d G P A 1

loop_
_atom_site_aniso_label
_atom_site_aniso_U_11
_atom_site_aniso_U_22
_atom_site_aniso_U_33
_atom_site_aniso_U_23
_atom_site_aniso_U_13
_atom_site_aniso_U_12
Cl1 0.0270(4) 0.0382(4) 0.0423(5) -0.0089(3) 0.0061(3) -0.0015(3)
Cl2 0.0329(4) 0.0377(4) 0.0595(6) -0.0030(4) 0.0231(4) 0.0045(3)
O1 0.0271(11) 0.0321(11) 0.0272(11) 0.0011(9) 0.0085(8) -0.0012(9)
O2 0.0390(12) 0.0316(11) 0.0255(11) -0.0024(9) 0.0099(9) 0.0024(9)
O5 0.0253(11) 0.0398(12) 0.0355(12) -0.0015(10) 0.0128(9) -0.0009(9)
O6 0.0386(13) 0.0282(12) 0.0546(15) -0.0026(11) 0.0216(11) -0.0074(10)
O3 0.0436(14) 0.0419(14) 0.0353(13) -0.0106(10) 0.0070(10) -0.0041(11)
O7 0.0434(14) 0.0371(13) 0.0491(15) -0.0018(11) 0.0208(12) -0.0016(11)
N2 0.0188(12) 0.0271(13) 0.0292(13) 0.0030(10) 0.0082(10) 0.0005(10)
N4 0.0292(13) 0.0256(13) 0.0286(13) 0.0010(10) 0.0135(10) -0.0005(10)
N3 0.0258(13) 0.0255(12) 0.0241(13) -0.0024(10) 0.0068(10) 0.0038(10)
N1 0.0238(13) 0.0278(13) 0.0298(14) 0.0039(10) 0.0082(10) 0.0007(10)
O4 0.0634(17) 0.0476(15) 0.0347(14) -0.0005(12) -0.0076(12) 0.0089(13)
N5 0.0288(14) 0.0260(13) 0.0405(15) 0.0027(11) 0.0188(11) -0.0019(10)
N6 0.0311(14) 0.0483(17) 0.0341(15) -0.0042(13) 0.0155(12) -0.0058(12)
O8A 0.0325(17) 0.0312(17) 0.0270(19) 0.0060(13) 0.0080(13) -0.0045(12)
C2 0.0198(14) 0.0289(15) 0.0278(16) 0.0064(12) 0.0055(11) 0.0020(12)
C18 0.0328(16) 0.0293(16) 0.0243(15) 0.0002(12) 0.0154(12) -0.0011(13)
C20 0.0350(17) 0.0289(15) 0.0244(15) 0.0042(12) 0.0120(12) 0.0031(13)
C8 0.0225(15) 0.0305(16) 0.0277(16) 0.0017(12) 0.0033(12) 0.0024(12)
C1 0.0217(15) 0.0311(16) 0.0233(15) 0.0045(12) 0.0065(11) 0.0030(12)
C4 0.0232(15) 0.0313(16) 0.0294(16) 0.0051(13) 0.0078(12) 0.0031(12)
C30 0.0330(16) 0.0274(15) 0.0252(15) -0.0021(12) 0.0111(12) 0.0012(12)
C36 0.0255(15) 0.0291(15) 0.0253(15) -0.0015(12) 0.0103(12) -0.0013(12)
C13 0.0252(15) 0.0310(16) 0.0256(16) -0.0007(12) 0.0025(12) -0.0012(12)
C7 0.0228(15) 0.0379(17) 0.0323(17) 0.0018(14) 0.0108(12) 0.0006(13)
C19 0.0298(16) 0.0278(15) 0.0290(16) 0.0045(12) 0.0124(13) -0.0004(12)
C17 0.0232(15) 0.0275(15) 0.0288(16) 0.0001(12) 0.0085(12) 0.0002(12)
C25 0.0317(16) 0.0257(15) 0.0239(15) -0.0029(12) 0.0145(12) -0.0005(12)
C16 0.0203(14) 0.0302(15) 0.0271(15) 0.0023(12) 0.0110(12) -0.0015(11)
C35 0.0258(16) 0.0337(17) 0.0313(17) -0.0008(14) 0.0073(13) -0.0007(13)
C21 0.0298(16) 0.0279(15) 0.0336(17) 0.0034(13) 0.0142(13) -0.0017(12)
C37 0.0243(15) 0.0350(17) 0.0217(15) 0.0043(12) 0.0088(12) 0.0005(12)
C26 0.0298(16) 0.0297(16) 0.0269(16) -0.0021(12) 0.0120(12) 0.0022(12)
C15 0.0265(15) 0.0289(15) 0.0264(16) 0.0020(12) 0.0116(12) 0.0015(12)
C3 0.0242(15) 0.0279(15) 0.0235(15) 0.0034(12) 0.0045(11) -0.0003(12)
C5 0.0240(15) 0.0298(16) 0.0295(16) 0.0010(12) 0.0027(12) -0.0011(12)
C9 0.0305(17) 0.0306(16) 0.0360(18) 0.0056(13) 0.0045(13) -0.0006(13)
C29 0.0321(16) 0.0325(16) 0.0284(16) -0.0079(13) 0.0115(13) -0.0024(13)
C12 0.0240(16) 0.0419(18) 0.0329(17) -0.0084(14) 0.0028(13) 0.0019(13)
C6 0.0209(15) 0.0357(17) 0.0364(18) 0.0024(14) 0.0083(13) -0.0015(12)
C14 0.0213(14) 0.0262(15) 0.0308(16) 0.0010(12) 0.0085(12) 0.0005(11)
C24 0.0330(17) 0.0350(17) 0.0304(17) 0.0008(13) 0.0076(13) -0.0044(13)
C23 0.0278(17) 0.0426(19) 0.0371(18) 0.0072(15) 0.0116(14) 0.0023(14)
C27 0.0374(18) 0.0283(16) 0.0346(17) 0.0016(13) 0.0133(14) 0.0015(13)
C28 0.0390(18) 0.0244(15) 0.0426(19) -0.0029(14) 0.0166(15) -0.0029(13)
C22 0.0299(16) 0.0323(16) 0.0376(18) 0.0053(14) 0.0175(13) 0.0032(13)
C31 0.0294(16) 0.0359(17) 0.0300(17) -0.0013(13) 0.0102(13) -0.0029(13)
C32 0.0370(18) 0.0284(16) 0.0408(19) 0.0014(14) 0.0217(15) 0.0006(13)
C10 0.0380(18) 0.0290(16) 0.0389(19) 0.0011(14) -0.0019(14) 0.0013(14)
C34 0.0329(17) 0.0334(17) 0.0356(18) -0.0030(14) 0.0146(14) -0.0063(13)
C11 0.0319(18) 0.0358(18) 0.043(2) -0.0083(15) -0.0011(14) 0.0062(14)
C33 0.0285(16) 0.0435(19) 0.0313(17) 0.0000(14) 0.0112(13) -0.0009(14)
O8B 0.070(8) 0.052(7) 0.074(10) 0.012(6) 0.039(7) -0.002(6)

loop_
_atom_type_symbol
_atom_type_description
_atom_type_scat_dispersion_real
_atom_type_scat_dispersion_imag
_atom_type_scat_source
C C 0.0033 0.0016 'International Tables Vol C Tables 4.2.6.8 and 6.1.1.4'
H H 0.0000 0.0000 'International Tables Vol C Tables 4.2.6.8 and 6.1.1.4'
Cl Cl 0.1484 0.1585 'International Tables Vol C Tables 4.2.6.8 and 6.1.1.4'
N N 0.0061 0.0033 'International Tables Vol C Tables 4.2.6.8 and 6.1.1.4'
O O 0.0106 0.0060 'International Tables Vol C Tables 4.2.6.8 and 6.1.1.4'

loop_
_geom_angle_atom_site_label_1
_geom_angle_atom_site_label_2
_geom_angle_atom_site_label_3
_geom_angle
C3 O1 C13 113.1(2)
C20 O2 C30 109.7(2)
H7A O7 H7B 104.5
C1 N2 C16 116.6(2)
C1 N2 C14 117.9(2)
C16 N2 C14 111.1(2)
C18 N4 C25 123.7(3)
H3A N3 H3B 108.0
C17 N3 H3A 109.3
C17 N3 H3B 109.3
C15 N3 H3A 109.3
C15 N3 H3B 109.3
C15 N3 C17 111.5(2)
C1 N1 C8 123.8(2)
C18 N5 C32 119.5(3)
C18 N5 C34 118.4(2)
C32 N5 C34 111.6(2)
H6A N6 H6B 107.9
C31 N6 H6A 109.1
C31 N6 H6B 109.1
C33 N6 H6A 109.1
C33 N6 H6B 109.1
C33 N6 C31 112.4(2)
H8AA O8A H8AB 104.5
C4 C2 C1 120.5(2)
C3 C2 C1 120.7(3)
C3 C2 C4 118.8(3)
N4 C18 N5 118.9(3)
N4 C18 C19 125.5(3)
N5 C18 C19 115.1(2)
C19 C20 O2 119.1(3)
C19 C20 C24 122.6(3)
C24 C20 O2 118.3(3)
N1 C8 C13 125.1(3)
N1 C8 C9 117.5(3)
C13 C8 C9 117.1(3)
N2 C1 C2 114.3(2)
N1 C1 N2 118.8(3)
N1 C1 C2 126.6(3)
C2 C4 H4 120.1
C5 C4 C2 119.8(3)
C5 C4 H4 120.1
C25 C30 O2 119.3(3)
C29 C30 O2 118.6(3)
C29 C30 C25 122.1(3)
H36A C36 H36B 108.3
C35 C36 H36A 109.9
C35 C36 H36B 109.9
C35 C36 C37 108.8(2)
C37 C36 H36A 109.9
C37 C36 H36B 109.9
C8 C13 O1 120.4(3)
C12 C13 O1 117.6(3)
C12 C13 C8 121.8(3)
C3 C7 H7 119.8
C3 C7 C6 120.3(3)
C6 C7 H7 119.8
C20 C19 C18 121.7(3)
C20 C19 C21 117.7(3)
C21 C19 C18 120.5(3)
N3 C17 H17A 109.8
N3 C17 H17B 109.8
N3 C17 C16 109.4(2)
H17A C17 H17B 108.2
C16 C17 H17A 109.8
C16 C17 H17B 109.8
N4 C25 C30 124.1(3)
C26 C25 N4 118.5(3)
C26 C25 C30 117.1(3)
N2 C16 C17 112.5(2)
N2 C16 H16A 109.1
N2 C16 H16B 109.1
C17 C16 H16A 109.1
C17 C16 H16B 109.1
H16A C16 H16B 107.8
O3 C35 C36 116.5(3)
O4 C35 O3 124.3(3)
O4 C35 C36 119.0(3)
C19 C21 H21 120.2
C22 C21 C19 119.6(3)
C22 C21 H21 120.2
O5 C37 C36 117.6(3)
O6 C37 O5 124.2(3)
O6 C37 C36 118.3(2)
C25 C26 H26 119.4
C27 C26 C25 121.1(3)
C27 C26 H26 119.4
N3 C15 H15A 109.6
N3 C15 H15B 109.6
N3 C15 C14 110.2(2)
H15A C15 H15B 108.1
C14 C15 H15A 109.6
C14 C15 H15B 109.6
O1 C3 C2 120.9(2)
C7 C3 O1 118.1(2)
C7 C3 C2 120.9(3)
C4 C5 Cl1 118.9(2)
C4 C5 C6 121.5(3)
C6 C5 Cl1 119.6(2)
C8 C9 H9 119.2
C10 C9 C8 121.7(3)
C10 C9 H9 119.2
C30 C29 H29 120.3
C30 C29 C28 119.4(3)
C28 C29 H29 120.3
C13 C12 H12 120.1
C13 C12 C11 119.9(3)
C11 C12 H12 120.1
C7 C6 H6 120.7
C5 C6 C7 118.7(3)
C5 C6 H6 120.7
N2 C14 C15 110.9(2)
N2 C14 H14A 109.5
N2 C14 H14B 109.5
C15 C14 H14A 109.5
C15 C14 H14B 109.5
H14A C14 H14B 108.0
C20 C24 H24 120.5
C23 C24 C20 119.0(3)
C23 C24 H24 120.5
C24 C23 H23 120.3
C22 C23 C24 119.4(3)
C22 C23 H23 120.3
C26 C27 H27 120.0
C26 C27 C28 119.9(3)
C28 C27 H27 120.0
C29 C28 C27 120.2(3)
C29 C28 H28 119.9
C27 C28 H28 119.9
C21 C22 Cl2 118.8(2)
C23 C22 Cl2 119.5(2)
C23 C22 C21 121.6(3)
N6 C31 H31A 109.7
N6 C31 H31B 109.7
N6 C31 C32 110.0(3)
H31A C31 H31B 108.2
C32 C31 H31A 109.7
C32 C31 H31B 109.7
N5 C32 C31 110.7(2)
N5 C32 H32A 109.5
N5 C32 H32B 109.5
C31 C32 H32A 109.5
C31 C32 H32B 109.5
H32A C32 H32B 108.1
C9 C10 H10 119.9
C9 C10 C11 120.2(3)
C11 C10 H10 119.9
N5 C34 H34A 109.1
N5 C34 H34B 109.1
N5 C34 C33 112.4(3)
H34A C34 H34B 107.9
C33 C34 H34A 109.1
C33 C34 H34B 109.1
C12 C11 H11 120.3
C10 C11 C12 119.3(3)
C10 C11 H11 120.3
N6 C33 C34 109.5(3)
N6 C33 H33A 109.8
N6 C33 H33B 109.8
C34 C33 H33A 109.8
C34 C33 H33B 109.8
H33A C33 H33B 108.2
H8BA O8B H8BB 109.5

loop_
_geom_bond_atom_site_label_1
_geom_bond_atom_site_label_2
_geom_bond_distance
Cl1 C5 1.744(3)
Cl2 C22 1.746(3)
O1 C13 1.403(4)
O1 C3 1.389(4)
O2 C20 1.395(4)
O2 C30 1.408(4)
O5 C37 1.259(3)
O6 C37 1.256(4)
O3 C35 1.275(4)
O7 H7A 0.8501
O7 H7B 0.8502
N2 C1 1.389(4)
N2 C16 1.473(3)
N2 C14 1.476(4)
N4 C18 1.287(4)
N4 C25 1.400(4)
N3 H3A 0.9100
N3 H3B 0.9100
N3 C17 1.492(4)
N3 C15 1.484(4)
N1 C8 1.392(4)
N1 C1 1.281(4)
O4 C35 1.242(4)
N5 C18 1.390(4)
N5 C32 1.465(4)
N5 C34 1.474(4)
N6 H6A 0.9100
N6 H6B 0.9100
N6 C31 1.503(4)
N6 C33 1.486(4)
O8A H8AA 0.8496
O8A H8AB 0.8506
C2 C1 1.496(4)
C2 C4 1.400(4)
C2 C3 1.393(4)
C18 C19 1.497(4)
C20 C19 1.389(4)
C20 C24 1.389(4)
C8 C13 1.398(4)
C8 C9 1.408(4)
C4 H4 0.9500
C4 C5 1.382(4)
C30 C25 1.407(4)
C30 C29 1.378(4)
C36 H36A 0.9900
C36 H36B 0.9900
C36 C35 1.519(4)
C36 C37 1.532(4)
C13 C12 1.380(4)
C7 H7 0.9500
C7 C3 1.386(4)
C7 C6 1.391(4)
C19 C21 1.406(4)
C17 H17A 0.9900
C17 H17B 0.9900
C17 C16 1.506(4)
C25 C26 1.398(4)
C16 H16A 0.9900
C16 H16B 0.9900
C21 H21 0.9500
C21 C22 1.388(4)
C26 H26 0.9500
C26 C27 1.385(4)
C15 H15A 0.9900
C15 H15B 0.9900
C15 C14 1.520(4)
C5 C6 1.390(4)
C9 H9 0.9500
C9 C10 1.372(4)
C29 H29 0.9500
C29 C28 1.380(4)
C12 H12 0.9500
C12 C11 1.396(5)
C6 H6 0.9500
C14 H14A 0.9900
C14 H14B 0.9900
C24 H24 0.9500
C24 C23 1.385(5)
C23 H23 0.9500
C23 C22 1.385(5)
C27 H27 0.9500
C27 C28 1.391(5)
C28 H28 0.9500
C31 H31A 0.9900
C31 H31B 0.9900
C31 C32 1.524(4)
C32 H32A 0.9900
C32 H32B 0.9900
C10 H10 0.9500
C10 C11 1.394(5)
C34 H34A 0.9900
C34 H34B 0.9900
C34 C33 1.513(4)
C11 H11 0.9500
C33 H33A 0.9900
C33 H33B 0.9900
O8B H8BA 0.8497
O8B H8BB 0.8499
